data_7237497
loop_
_publ_author_name
'Sadowski, Bart\/lomiej'
'Su, Shih-Hao'
'Lin, Ta-Chun'
'Lohrey, Trevor D.'
'Deperasi\'nska, Irena'
'Chou, Pi-Tai'
'Gryko, Daniel T.'

_publ_section_title
;
 The influence of tetraphenylethylene moieties on the emissive properties
 of dipyrrolonaphthyridinediones
;
_journal_issue 45
_journal_name_full 'Journal of Materials Chemistry C'
_journal_page_first 12306
_journal_paper_doi 10.1039/C8TC03880E
_journal_volume 6
_journal_year 2018
_chemical_formula_moiety 'C80 H72 N2 O2'
_chemical_formula_sum 'C80 H72 N2 O2'
_chemical_formula_weight 1093.39
_space_group_crystal_system triclinic
_space_group_IT_number 2
_space_group_name_Hall '-P 1'
_space_group_name_H-M_alt 'P -1'
_atom_sites_solution_hydrogens geom
_atom_sites_solution_primary iterative
_atom_sites_solution_secondary difmap
_audit_creation_method SHELXL-2014/7
_cell_angle_alpha 83.788(4)
_cell_angle_beta 81.296(3)
_cell_angle_gamma 68.485(3)
_cell_formula_units_Z 1
_cell_length_a 9.9509(9)
_cell_length_b 12.5238(11)
_cell_length_c 13.0711(12)
_cell_measurement_reflns_used 18200
_cell_measurement_temperature 100(2)
_cell_measurement_theta_max 26.080
_cell_measurement_theta_min 2.341
_cell_volume 1495.5(2)
_computing_cell_refinement 'SAINT V8.38A Bruker, Madison WI'
_computing_data_collection 'Bruker APEX3 Bruker, Madison WI'
_computing_data_reduction 'SAINT V8.38A Bruker, Madison WI'
_computing_molecular_graphics ORTEP-32
_computing_publication_material WinGX
_computing_structure_refinement 'SHELXL-2014/7 (Sheldrick, 2014)'
_computing_structure_solution SHELXT
_diffrn_ambient_temperature 100(2)
_diffrn_detector_area_resol_mean 10.42
_diffrn_measured_fraction_theta_full 0.999
_diffrn_measured_fraction_theta_max 0.997
_diffrn_measurement_device_type 'Bruker D8 with PHOTON 100 detector'
_diffrn_measurement_method '\f and \w shutterless scans'
_diffrn_radiation_monochromator 'silicon 111'
_diffrn_radiation_type synchrotron
_diffrn_radiation_wavelength 0.7288
_diffrn_reflns_av_R_equivalents 0.0659
_diffrn_reflns_av_unetI/netI 0.0734
_diffrn_reflns_Laue_measured_fraction_full 0.999
_diffrn_reflns_Laue_measured_fraction_max 0.997
_diffrn_reflns_limit_h_max 11
_diffrn_reflns_limit_h_min -11
_diffrn_reflns_limit_k_max 15
_diffrn_reflns_limit_k_min -15
_diffrn_reflns_limit_l_max 15
_diffrn_reflns_limit_l_min -15
_diffrn_reflns_number 18319
_diffrn_reflns_point_group_measured_fraction_full 0.999
_diffrn_reflns_point_group_measured_fraction_max 0.997
_diffrn_reflns_theta_full 25.930
_diffrn_reflns_theta_max 26.080
_diffrn_reflns_theta_min 2.273
_diffrn_source 'Advanced Light Source, station 12.2.1'
_exptl_absorpt_coefficient_mu 0.074
_exptl_absorpt_correction_T_max 0.7453
_exptl_absorpt_correction_T_min 0.6047
_exptl_absorpt_correction_type multi-scan
_exptl_absorpt_process_details SADABS
_exptl_crystal_colour red
_exptl_crystal_density_diffrn 1.214
_exptl_crystal_description plate
_exptl_crystal_F_000 582
_exptl_crystal_size_max 0.065
_exptl_crystal_size_mid 0.025
_exptl_crystal_size_min 0.005
_refine_diff_density_max 0.610
_refine_diff_density_min -0.462
_refine_diff_density_rms 0.064
_refine_ls_extinction_method none
_refine_ls_goodness_of_fit_ref 1.042
_refine_ls_hydrogen_treatment constr
_refine_ls_matrix_type full
_refine_ls_number_parameters 380
_refine_ls_number_reflns 5476
_refine_ls_number_restraints 3
_refine_ls_restrained_S_all 1.042
_refine_ls_R_factor_all 0.1020
_refine_ls_R_factor_gt 0.0689
_refine_ls_shift/su_max 0.000
_refine_ls_shift/su_mean 0.000
_refine_ls_structure_factor_coef Fsqd
_refine_ls_weighting_details 'w=1/[\s^2^(Fo^2^)+(0.1367P)^2^+0.1210P] where P=(Fo^2^+2Fc^2^)/3'
_refine_ls_weighting_scheme calc
_refine_ls_wR_factor_gt 0.1897
_refine_ls_wR_factor_ref 0.2171
_reflns_Friedel_coverage 0.000
_reflns_number_gt 3691
_reflns_number_total 5476
_reflns_threshold_expression 'I > 2\s(I)'
_cod_data_source_file c8tc03880e3.cif
_cod_data_source_block shelx
_cod_depositor_comments
;
The following automatic conversions were performed:

data item '_atom_sites_solution_secondary' value 'diffmap' was
changed to 'difmap'.

Automatic conversion script
Id: cif_fix_values 6909 2019-04-08 15:41:33Z antanas 
;
_cod_database_code 7237497
_shelx_shelxl_version_number 2014/7
_shelx_space_group_comment
;
The symmetry employed for this shelxl refinement is uniquely defined
by the following loop, which should always be used as a source of
symmetry information in preference to the above space-group names.
They are only intended as comments.
;

loop_
_space_group_symop_operation_xyz
'x, y, z'
'-x, -y, -z'

loop_
_atom_site_label
_atom_site_type_symbol
_atom_site_fract_x
_atom_site_fract_y
_atom_site_fract_z
_atom_site_U_iso_or_equiv
_atom_site_adp_type
_atom_site_occupancy
_atom_site_site_symmetry_order
_atom_site_calc_flag
_atom_site_refinement_flags_posn
_atom_site_refinement_flags_adp
C1 C 0.2087(3) 0.4437(2) 0.4535(2) 0.0378(6) Uani 1 1 d . .
C2 C 0.3737(3) 0.2421(2) 0.4964(2) 0.0380(6) Uani 1 1 d . .
C3 C 0.3486(3) 0.1481(2) 0.5474(2) 0.0432(7) Uani 1 1 d . .
H3 H 0.4200 0.0735 0.5552 0.052 Uiso 1 1 calc R U
C4 C 0.2006(3) 0.1798(2) 0.5863(2) 0.0417(7) Uani 1 1 d . .
H4 H 0.1550 0.1308 0.6247 0.050 Uiso 1 1 calc R U
C5 C 0.1336(3) 0.2944(2) 0.5588(2) 0.0372(6) Uani 1 1 d . .
C6 C 0.0154(3) 0.6311(2) 0.4240(2) 0.0362(6) Uani 1 1 d . .
C7 C 0.0546(2) 0.5202(2) 0.4683(2) 0.0367(6) Uani 1 1 d . .
C8 C 0.5151(3) 0.2438(2) 0.4456(2) 0.0361(6) Uani 1 1 d . .
C9 C 0.5799(3) 0.3170(2) 0.4723(2) 0.0380(6) Uani 1 1 d . .
H9 H 0.5304 0.3708 0.5238 0.046 Uiso 1 1 calc R U
C10 C 0.7149(3) 0.3118(2) 0.4246(2) 0.0375(6) Uani 1 1 d . .
H10 H 0.7578 0.3620 0.4436 0.045 Uiso 1 1 calc R U
C11 C 0.7900(3) 0.2337(2) 0.3485(2) 0.0363(6) Uani 1 1 d . .
C12 C 0.7281(3) 0.1579(2) 0.3252(2) 0.0379(6) Uani 1 1 d . .
H12 H 0.7797 0.1015 0.2763 0.045 Uiso 1 1 calc R U
C13 C 0.5908(3) 0.1639(2) 0.3729(2) 0.0380(6) Uani 1 1 d . .
H13 H 0.5488 0.1124 0.3553 0.046 Uiso 1 1 calc R U
C14 C 0.9305(3) 0.2354(2) 0.2900(2) 0.0368(6) Uani 1 1 d . .
C15 C 0.9366(3) 0.3333(2) 0.2368(2) 0.0353(6) Uani 1 1 d . .
C16 C 1.0593(3) 0.1279(2) 0.2959(2) 0.0374(6) Uani 1 1 d . .
C17 C 1.1592(3) 0.0852(2) 0.2099(2) 0.0416(7) Uani 1 1 d . .
H17 H 1.1421 0.1224 0.1434 0.050 Uiso 1 1 calc R U
C18 C 1.2829(3) -0.0109(2) 0.2204(2) 0.0455(7) Uani 1 1 d . .
H18 H 1.3506 -0.0387 0.1612 0.055 Uiso 1 1 calc R U
C19 C 1.3086(3) -0.0667(2) 0.3163(2) 0.0449(7) Uani 1 1 d . .
H19 H 1.3951 -0.1313 0.3235 0.054 Uiso 1 1 calc R U
C20 C 1.2086(3) -0.0283(2) 0.4014(2) 0.0439(7) Uani 1 1 d . .
H20 H 1.2246 -0.0679 0.4672 0.053 Uiso 1 1 calc R U
C21 C 1.0843(3) 0.0681(2) 0.3913(2) 0.0406(7) Uani 1 1 d . .
H21 H 1.0153 0.0935 0.4504 0.049 Uiso 1 1 calc R U
C22 C 1.0758(3) 0.3450(2) 0.1870(2) 0.0366(6) Uani 1 1 d . .
C23 C 1.0890(3) 0.3828(2) 0.0833(2) 0.0423(7) Uani 1 1 d . .
H23 H 1.0100 0.3985 0.0443 0.051 Uiso 1 1 calc R U
C24 C 1.2153(3) 0.3979(2) 0.0360(2) 0.0460(7) Uani 1 1 d . .
H24 H 1.2231 0.4221 -0.0354 0.055 Uiso 1 1 calc R U
C25 C 1.3300(3) 0.3780(2) 0.0918(2) 0.0452(7) Uani 1 1 d . .
H25 H 1.4160 0.3898 0.0595 0.054 Uiso 1 1 calc R U
C26 C 1.3187(3) 0.3407(2) 0.1954(2) 0.0439(7) Uani 1 1 d . .
H26 H 1.3976 0.3264 0.2342 0.053 Uiso 1 1 calc R U
C27 C 1.1930(3) 0.3241(2) 0.2425(2) 0.0394(6) Uani 1 1 d . .
H27 H 1.1865 0.2981 0.3135 0.047 Uiso 1 1 calc R U
C28 C 0.8050(3) 0.4386(2) 0.2286(2) 0.0369(6) Uani 1 1 d . .
C29 C 0.8074(3) 0.5430(2) 0.2538(2) 0.0404(6) Uani 1 1 d . .
H29 H 0.8939 0.5460 0.2736 0.048 Uiso 1 1 calc R U
C30 C 0.6865(3) 0.6422(2) 0.2506(2) 0.0438(7) Uani 1 1 d . .
H30 H 0.6897 0.7125 0.2690 0.053 Uiso 1 1 calc R U
C31 C 0.5599(3) 0.6393(2) 0.2204(2) 0.0434(7) Uani 1 1 d . .
H31 H 0.4763 0.7075 0.2183 0.052 Uiso 1 1 calc R U
C32 C 0.5562(3) 0.5374(2) 0.1937(2) 0.0426(7) Uani 1 1 d . .
H32 H 0.4700 0.5355 0.1725 0.051 Uiso 1 1 calc R U
C33 C 0.6772(3) 0.4373(2) 0.1975(2) 0.0386(6) Uani 1 1 d . .
H33 H 0.6734 0.3674 0.1787 0.046 Uiso 1 1 calc R U
C34 C 0.1094(3) 0.6853(2) 0.3522(2) 0.0401(6) Uani 1 1 d . .
H34A H 0.2126 0.6435 0.3626 0.048 Uiso 1 1 calc R U
H34B H 0.0834 0.7659 0.3700 0.048 Uiso 1 1 calc R U
C35 C 0.0920(3) 0.6837(2) 0.2380(2) 0.0462(7) Uani 1 1 d . .
H35A H 0.1448 0.6050 0.2145 0.055 Uiso 1 1 calc R U
H35B H -0.0123 0.7038 0.2313 0.055 Uiso 1 1 calc R U
C36 C 0.1491(3) 0.7670(3) 0.1681(2) 0.0496(7) Uani 1 1 d . .
H36A H 0.2554 0.7421 0.1699 0.059 Uiso 1 1 calc R U
H36B H 0.1037 0.8442 0.1963 0.059 Uiso 1 1 calc R U
C37 C 0.1203(4) 0.7767(3) 0.0554(3) 0.0641(9) Uani 1 1 d . U
H37A H 0.0152 0.7941 0.0536 0.077 Uiso 1 1 calc R U
H37B H 0.1742 0.7017 0.0246 0.077 Uiso 1 1 calc R U
C38 C 0.1657(4) 0.8707(3) -0.0112(3) 0.0671(9) Uani 1 1 d . U
H38A H 0.1223 0.8859 -0.0771 0.081 Uiso 1 1 calc R U
H38B H 0.1253 0.9426 0.0260 0.081 Uiso 1 1 calc R U
C39 C 0.3236(4) 0.8400(3) -0.0350(3) 0.0687(10) Uani 1 1 d . .
H39A H 0.3623 0.7763 -0.0825 0.082 Uiso 1 1 calc R U
H39B H 0.3693 0.8127 0.0297 0.082 Uiso 1 1 calc R U
C40 C 0.3656(5) 0.9450(4) -0.0868(3) 0.0845(12) Uani 1 1 d . .
H40A H 0.3306 1.0073 -0.0389 0.127 Uiso 1 1 calc R U
H40B H 0.3206 0.9723 -0.1510 0.127 Uiso 1 1 calc R U
H40C H 0.4716 0.9208 -0.1026 0.127 Uiso 1 1 calc R U
N1 N 0.2401(2) 0.33307(17) 0.50349(17) 0.0366(5) Uani 1 1 d . .
O1 O 0.30701(18) 0.46805(15) 0.40269(16) 0.0469(5) Uani 1 1 d . .

loop_
_atom_site_aniso_label
_atom_site_aniso_U_11
_atom_site_aniso_U_22
_atom_site_aniso_U_33
_atom_site_aniso_U_23
_atom_site_aniso_U_13
_atom_site_aniso_U_12
C1 0.0291(13) 0.0350(13) 0.0485(15) 0.0052(12) -0.0055(11) -0.0124(11)
C2 0.0271(12) 0.0325(13) 0.0514(16) 0.0029(12) -0.0061(11) -0.0082(10)
C3 0.0302(13) 0.0315(13) 0.0626(18) 0.0032(13) -0.0049(12) -0.0067(11)
C4 0.0304(13) 0.0359(13) 0.0571(17) 0.0066(12) -0.0047(12) -0.0126(11)
C5 0.0280(13) 0.0371(13) 0.0475(15) 0.0026(12) -0.0058(11) -0.0137(11)
C6 0.0280(12) 0.0330(12) 0.0485(16) 0.0018(11) -0.0088(11) -0.0112(10)
C7 0.0252(12) 0.0379(13) 0.0465(15) 0.0015(12) -0.0063(11) -0.0111(11)
C8 0.0252(12) 0.0328(12) 0.0460(15) 0.0064(11) -0.0057(11) -0.0071(10)
C9 0.0281(13) 0.0343(13) 0.0466(15) 0.0028(12) -0.0048(11) -0.0066(11)
C10 0.0268(12) 0.0346(13) 0.0497(16) 0.0072(12) -0.0083(11) -0.0105(10)
C11 0.0271(12) 0.0318(12) 0.0455(15) 0.0063(11) -0.0071(11) -0.0066(10)
C12 0.0311(13) 0.0331(13) 0.0458(15) 0.0039(11) -0.0056(11) -0.0084(11)
C13 0.0307(13) 0.0333(13) 0.0489(16) 0.0039(12) -0.0072(11) -0.0108(11)
C14 0.0297(13) 0.0378(13) 0.0424(15) 0.0025(12) -0.0052(11) -0.0123(11)
C15 0.0264(12) 0.0354(13) 0.0431(15) 0.0018(11) -0.0064(10) -0.0101(10)
C16 0.0280(12) 0.0318(12) 0.0520(16) 0.0049(12) -0.0066(11) -0.0116(10)
C17 0.0349(14) 0.0394(14) 0.0490(16) 0.0034(12) -0.0038(12) -0.0136(12)
C18 0.0339(14) 0.0391(14) 0.0593(18) -0.0053(13) -0.0018(12) -0.0087(12)
C19 0.0283(13) 0.0367(14) 0.0644(19) -0.0003(13) -0.0082(12) -0.0052(11)
C20 0.0350(14) 0.0400(14) 0.0542(17) 0.0093(13) -0.0095(12) -0.0120(12)
C21 0.0289(13) 0.0386(14) 0.0499(16) 0.0036(12) -0.0015(11) -0.0097(11)
C22 0.0260(12) 0.0312(12) 0.0485(16) 0.0032(11) -0.0046(11) -0.0072(10)
C23 0.0278(13) 0.0426(14) 0.0528(17) 0.0096(13) -0.0081(11) -0.0106(11)
C24 0.0326(14) 0.0475(16) 0.0530(17) 0.0102(13) -0.0032(12) -0.0130(12)
C25 0.0277(13) 0.0460(15) 0.0587(18) 0.0070(13) -0.0019(12) -0.0134(12)
C26 0.0286(13) 0.0456(15) 0.0574(18) 0.0048(13) -0.0094(12) -0.0135(12)
C27 0.0306(13) 0.0380(13) 0.0466(16) 0.0047(12) -0.0059(11) -0.0102(11)
C28 0.0275(13) 0.0355(13) 0.0451(15) 0.0053(11) -0.0029(10) -0.0107(11)
C29 0.0296(13) 0.0398(14) 0.0517(16) 0.0030(12) -0.0075(11) -0.0128(11)
C30 0.0346(14) 0.0356(13) 0.0579(18) -0.0021(12) -0.0050(12) -0.0090(11)
C31 0.0287(13) 0.0386(14) 0.0554(17) 0.0001(13) -0.0052(12) -0.0041(11)
C32 0.0259(13) 0.0477(15) 0.0537(17) 0.0066(13) -0.0078(11) -0.0139(11)
C33 0.0286(13) 0.0352(13) 0.0513(16) 0.0056(12) -0.0060(11) -0.0123(11)
C34 0.0250(12) 0.0356(13) 0.0586(17) 0.0065(12) -0.0075(11) -0.0110(11)
C35 0.0389(15) 0.0440(15) 0.0557(18) -0.0009(13) -0.0011(12) -0.0173(13)
C36 0.0392(15) 0.0498(16) 0.0610(19) 0.0055(14) -0.0078(13) -0.0192(13)
C37 0.065(2) 0.070(2) 0.063(2) 0.0055(17) -0.0086(16) -0.0328(18)
C38 0.056(2) 0.074(2) 0.064(2) 0.0003(18) -0.0085(16) -0.0161(17)
C39 0.058(2) 0.070(2) 0.072(2) -0.0083(19) -0.0038(17) -0.0163(18)
C40 0.094(3) 0.109(3) 0.073(3) 0.001(2) 0.002(2) -0.068(3)
N1 0.0247(10) 0.0321(11) 0.0514(13) 0.0028(10) -0.0055(9) -0.0093(9)
O1 0.0259(9) 0.0416(10) 0.0668(13) 0.0108(9) -0.0020(8) -0.0097(8)

loop_
_atom_type_symbol
_atom_type_description
_atom_type_scat_dispersion_real
_atom_type_scat_dispersion_imag
_atom_type_scat_source
C C 0.0034 0.0017 'Calculated using XDISP in WinGX (Farrugia, 1999)'
H H 0.0000 0.0000 'Calculated using XDISP in WinGX (Farrugia, 1999)'
N N 0.0065 0.0035 'Calculated using XDISP in WinGX (Farrugia, 1999)'
O O 0.0115 0.0064 'Calculated using XDISP in WinGX (Farrugia, 1999)'

loop_
_geom_angle_atom_site_label_1
_geom_angle_atom_site_label_2
_geom_angle_atom_site_label_3
_geom_angle
_geom_angle_site_symmetry_1
_geom_angle_site_symmetry_3
O1 C1 N1 118.9(2) . .
O1 C1 C7 125.7(2) . .
N1 C1 C7 115.4(2) . .
C3 C2 N1 106.5(2) . .
C3 C2 C8 125.6(2) . .
N1 C2 C8 127.9(2) . .
C2 C3 C4 109.2(2) . .
C2 C3 H3 125.4 . .
C4 C3 H3 125.4 . .
C5 C4 C3 107.7(2) . .
C5 C4 H4 126.1 . .
C3 C4 H4 126.1 . .
C4 C5 N1 107.3(2) . .
C4 C5 C6 131.2(2) . 2_566
N1 C5 C6 121.5(2) . 2_566
C7 C6 C5 118.6(2) . 2_566
C7 C6 C34 128.2(2) . .
C5 C6 C34 113.1(2) 2_566 .
C6 C7 C7 120.7(3) . 2_566
C6 C7 C1 119.0(2) . .
C7 C7 C1 120.3(3) 2_566 .
C13 C8 C9 118.9(2) . .
C13 C8 C2 117.9(2) . .
C9 C8 C2 123.1(2) . .
C10 C9 C8 120.4(2) . .
C10 C9 H9 119.8 . .
C8 C9 H9 119.8 . .
C9 C10 C11 121.0(2) . .
C9 C10 H10 119.5 . .
C11 C10 H10 119.5 . .
C12 C11 C10 118.5(2) . .
C12 C11 C14 120.6(2) . .
C10 C11 C14 120.8(2) . .
C11 C12 C13 120.4(2) . .
C11 C12 H12 119.8 . .
C13 C12 H12 119.8 . .
C8 C13 C12 120.7(3) . .
C8 C13 H13 119.6 . .
C12 C13 H13 119.6 . .
C15 C14 C16 123.1(2) . .
C15 C14 C11 119.9(2) . .
C16 C14 C11 116.9(2) . .
C14 C15 C28 122.2(2) . .
C14 C15 C22 122.7(2) . .
C28 C15 C22 115.1(2) . .
C21 C16 C17 118.1(2) . .
C21 C16 C14 119.2(2) . .
C17 C16 C14 122.8(2) . .
C18 C17 C16 120.7(3) . .
C18 C17 H17 119.6 . .
C16 C17 H17 119.6 . .
C19 C18 C17 120.3(3) . .
C19 C18 H18 119.8 . .
C17 C18 H18 119.8 . .
C20 C19 C18 119.7(2) . .
C20 C19 H19 120.1 . .
C18 C19 H19 120.1 . .
C19 C20 C21 120.1(3) . .
C19 C20 H20 120.0 . .
C21 C20 H20 120.0 . .
C20 C21 C16 120.9(2) . .
C20 C21 H21 119.5 . .
C16 C21 H21 119.5 . .
C23 C22 C27 118.1(2) . .
C23 C22 C15 119.8(2) . .
C27 C22 C15 122.0(2) . .
C24 C23 C22 121.0(3) . .
C24 C23 H23 119.5 . .
C22 C23 H23 119.5 . .
C25 C24 C23 120.4(3) . .
C25 C24 H24 119.8 . .
C23 C24 H24 119.8 . .
C24 C25 C26 119.4(2) . .
C24 C25 H25 120.3 . .
C26 C25 H25 120.3 . .
C25 C26 C27 120.3(3) . .
C25 C26 H26 119.9 . .
C27 C26 H26 119.9 . .
C26 C27 C22 120.8(2) . .
C26 C27 H27 119.6 . .
C22 C27 H27 119.6 . .
C29 C28 C33 118.2(2) . .
C29 C28 C15 119.2(2) . .
C33 C28 C15 122.7(2) . .
C30 C29 C28 121.2(2) . .
C30 C29 H29 119.4 . .
C28 C29 H29 119.4 . .
C29 C30 C31 120.0(3) . .
C29 C30 H30 120.0 . .
C31 C30 H30 120.0 . .
C32 C31 C30 119.6(2) . .
C32 C31 H31 120.2 . .
C30 C31 H31 120.2 . .
C31 C32 C33 120.6(2) . .
C31 C32 H32 119.7 . .
C33 C32 H32 119.7 . .
C32 C33 C28 120.4(2) . .
C32 C33 H33 119.8 . .
C28 C33 H33 119.8 . .
C6 C34 C35 112.4(2) . .
C6 C34 H34A 109.1 . .
C35 C34 H34A 109.1 . .
C6 C34 H34B 109.1 . .
C35 C34 H34B 109.1 . .
H34A C34 H34B 107.9 . .
C36 C35 C34 112.8(2) . .
C36 C35 H35A 109.0 . .
C34 C35 H35A 109.0 . .
C36 C35 H35B 109.0 . .
C34 C35 H35B 109.0 . .
H35A C35 H35B 107.8 . .
C35 C36 C37 114.4(3) . .
C35 C36 H36A 108.7 . .
C37 C36 H36A 108.7 . .
C35 C36 H36B 108.7 . .
C37 C36 H36B 108.7 . .
H36A C36 H36B 107.6 . .
C36 C37 C38 113.2(3) . .
C36 C37 H37A 108.9 . .
C38 C37 H37A 108.9 . .
C36 C37 H37B 108.9 . .
C38 C37 H37B 108.9 . .
H37A C37 H37B 107.8 . .
C39 C38 C37 113.7(3) . .
C39 C38 H38A 108.8 . .
C37 C38 H38A 108.8 . .
C39 C38 H38B 108.8 . .
C37 C38 H38B 108.8 . .
H38A C38 H38B 107.7 . .
C38 C39 C40 112.0(3) . .
C38 C39 H39A 109.2 . .
C40 C39 H39A 109.2 . .
C38 C39 H39B 109.2 . .
C40 C39 H39B 109.2 . .
H39A C39 H39B 107.9 . .
C39 C40 H40A 109.5 . .
C39 C40 H40B 109.5 . .
H40A C40 H40B 109.5 . .
C39 C40 H40C 109.5 . .
H40A C40 H40C 109.5 . .
H40B C40 H40C 109.5 . .
C2 N1 C5 109.22(19) . .
C2 N1 C1 127.1(2) . .
C5 N1 C1 123.3(2) . .

loop_
_geom_bond_atom_site_label_1
_geom_bond_atom_site_label_2
_geom_bond_distance
_geom_bond_site_symmetry_2
C1 O1 1.212(3) .
C1 N1 1.412(3) .
C1 C7 1.476(3) .
C2 C3 1.374(4) .
C2 N1 1.396(3) .
C2 C8 1.469(3) .
C3 C4 1.404(4) .
C3 H3 0.9500 .
C4 C5 1.376(3) .
C4 H4 0.9500 .
C5 N1 1.397(3) .
C5 C6 1.431(3) 2_566
C6 C7 1.382(3) .
C6 C5 1.431(3) 2_566
C6 C34 1.510(3) .
C7 C7 1.471(5) 2_566
C8 C13 1.382(4) .
C8 C9 1.396(4) .
C9 C10 1.374(3) .
C9 H9 0.9500 .
C10 C11 1.398(4) .
C10 H10 0.9500 .
C11 C12 1.387(4) .
C11 C14 1.495(3) .
C12 C13 1.392(3) .
C12 H12 0.9500 .
C13 H13 0.9500 .
C14 C15 1.359(3) .
C14 C16 1.484(3) .
C15 C28 1.487(3) .
C15 C22 1.489(3) .
C16 C21 1.391(4) .
C16 C17 1.392(4) .
C17 C18 1.383(4) .
C17 H17 0.9500 .
C18 C19 1.379(4) .
C18 H18 0.9500 .
C19 C20 1.374(4) .
C19 H19 0.9500 .
C20 C21 1.387(4) .
C20 H20 0.9500 .
C21 H21 0.9500 .
C22 C23 1.390(4) .
C22 C27 1.395(4) .
C23 C24 1.383(4) .
C23 H23 0.9500 .
C24 C25 1.380(4) .
C24 H24 0.9500 .
C25 C26 1.385(4) .
C25 H25 0.9500 .
C26 C27 1.385(4) .
C26 H26 0.9500 .
C27 H27 0.9500 .
C28 C29 1.392(4) .
C28 C33 1.399(4) .
C29 C30 1.379(3) .
C29 H29 0.9500 .
C30 C31 1.389(4) .
C30 H30 0.9500 .
C31 C32 1.374(4) .
C31 H31 0.9500 .
C32 C33 1.386(3) .
C32 H32 0.9500 .
C33 H33 0.9500 .
C34 C35 1.531(4) .
C34 H34A 0.9900 .
C34 H34B 0.9900 .
C35 C36 1.522(4) .
C35 H35A 0.9900 .
C35 H35B 0.9900 .
C36 C37 1.526(5) .
C36 H36A 0.9900 .
C36 H36B 0.9900 .
C37 C38 1.548(5) .
C37 H37A 0.9900 .
C37 H37B 0.9900 .
C38 C39 1.466(5) .
C38 H38A 0.9900 .
C38 H38B 0.9900 .
C39 C40 1.577(5) .
C39 H39A 0.9900 .
C39 H39B 0.9900 .
C40 H40A 0.9800 .
C40 H40B 0.9800 .
C40 H40C 0.9800 .
